data_1518400
loop_
_publ_author_name
'Yang, Qin'
'Xu, Tongyu'
'Yu, Zhengkun'

_publ_section_title
;
 Iron-mediated carboarylation/cyclization of propargylanilines with
 acetals: a concise route to indeno[2,1-c]quinolines.
;
_journal_issue 24
_journal_name_full 'Organic letters'
_journal_page_first 6310
_journal_page_last 6313
_journal_paper_doi 10.1021/ol503039j
_journal_volume 16
_journal_year 2014
_chemical_formula_sum 'C29 H23 N O2 S'
_chemical_formula_weight 449.54
_chemical_name_systematic
; 
 ? 
;
_space_group_IT_number 15
_symmetry_cell_setting monoclinic
_symmetry_space_group_name_Hall '-C 2yc'
_symmetry_space_group_name_H-M 'C 1 2/c 1'
_atom_sites_solution_hydrogens geom
_atom_sites_solution_primary direct
_atom_sites_solution_secondary difmap
_audit_creation_method SHELXL-97
_cell_angle_alpha 90.00
_cell_angle_beta 94.228(2)
_cell_angle_gamma 90.00
_cell_formula_units_Z 8
_cell_length_a 25.952(2)
_cell_length_b 10.0751(8)
_cell_length_c 17.5758(13)
_cell_measurement_reflns_used 3989
_cell_measurement_temperature 293(2)
_cell_measurement_theta_max 51.477
_cell_measurement_theta_min 4.867
_cell_volume 4583.0(6)
_computing_cell_refinement 'Bruker SMART'
_computing_data_collection 'Bruker SMART'
_computing_data_reduction 'Bruker SHELXTL'
_computing_molecular_graphics 'Bruker SHELXTL'
_computing_publication_material 'Bruker SHELXTL'
_computing_structure_refinement 'SHELXL-97 (Sheldrick, 1997)'
_computing_structure_solution 'SHELXS-97 (Sheldrick, 1990)'
_diffrn_ambient_temperature 293(2)
_diffrn_measured_fraction_theta_full 1.000
_diffrn_measured_fraction_theta_max 1.000
_diffrn_measurement_device_type 'CCD area detector'
_diffrn_measurement_method 'phi and omega scans'
_diffrn_radiation_monochromator graphite
_diffrn_radiation_source 'fine-focus sealed tube'
_diffrn_radiation_type MoK\a
_diffrn_radiation_wavelength 0.71073
_diffrn_reflns_av_R_equivalents 0.0294
_diffrn_reflns_av_sigmaI/netI 0.0294
_diffrn_reflns_limit_h_max 31
_diffrn_reflns_limit_h_min -30
_diffrn_reflns_limit_k_max 12
_diffrn_reflns_limit_k_min -11
_diffrn_reflns_limit_l_max 21
_diffrn_reflns_limit_l_min -17
_diffrn_reflns_number 12994
_diffrn_reflns_theta_full 25.50
_diffrn_reflns_theta_max 25.50
_diffrn_reflns_theta_min 1.57
_exptl_absorpt_coefficient_mu 0.168
_exptl_absorpt_correction_T_max 1.00000
_exptl_absorpt_correction_T_min 0.45784
_exptl_absorpt_correction_type empirical
_exptl_absorpt_process_details sadabs
_exptl_crystal_colour colorless
_exptl_crystal_density_diffrn 1.303
_exptl_crystal_density_method 'not measured'
_exptl_crystal_description prismatic
_exptl_crystal_F_000 1888
_exptl_crystal_size_max 0.312
_exptl_crystal_size_mid 0.212
_exptl_crystal_size_min 0.147
_refine_diff_density_max 0.196
_refine_diff_density_min -0.404
_refine_diff_density_rms 0.051
_refine_ls_extinction_method none
_refine_ls_goodness_of_fit_ref 1.040
_refine_ls_hydrogen_treatment constr
_refine_ls_matrix_type full
_refine_ls_number_parameters 299
_refine_ls_number_reflns 4268
_refine_ls_number_restraints 0
_refine_ls_restrained_S_all 1.040
_refine_ls_R_factor_all 0.0558
_refine_ls_R_factor_gt 0.0445
_refine_ls_shift/su_max 0.001
_refine_ls_shift/su_mean 0.000
_refine_ls_structure_factor_coef Fsqd
_refine_ls_weighting_details 'calc w=1/[\s^2^(Fo^2^)+(0.0723P)^2^+1.1946P] where P=(Fo^2^+2Fc^2^)/3'
_refine_ls_weighting_scheme calc
_refine_ls_wR_factor_gt 0.1189
_refine_ls_wR_factor_ref 0.1282
_reflns_number_gt 3414
_reflns_number_total 4268
_reflns_threshold_expression >2sigma(I)
_cod_data_source_file ol503039j_si_001.cif
_cod_data_source_block cd212407
_cod_depositor_comments
;
The following automatic conversions were performed:

'_symmetry_cell_setting' value 'Monoclinic' changed to 'monoclinic'
according to
/home/saulius/struct/COD-crude-data--automatic-downloads/rss-feeds/ACS/lib/dictionaries/cif_core.dic
dictionary named 'cif_core.dic' version 2.4.2 from 2011-04-26.

Automatic conversion script
Id: cif_fix_values 2935 2014-11-11 08:27:57Z andrius 

 Adding full bibliography for 1518400--1518402.cif.
;
_cod_original_sg_symbol_H-M C2/c
_cod_database_code 1518400

loop_
_symmetry_equiv_pos_as_xyz
'x, y, z'
'-x, y, -z+1/2'
'x+1/2, y+1/2, z'
'-x+1/2, y+1/2, -z+1/2'
'-x, -y, -z'
'x, -y, z-1/2'
'-x+1/2, -y+1/2, -z'
'x+1/2, -y+1/2, z-1/2'

loop_
_atom_site_label
_atom_site_type_symbol
_atom_site_fract_x
_atom_site_fract_y
_atom_site_fract_z
_atom_site_U_iso_or_equiv
_atom_site_adp_type
_atom_site_occupancy
_atom_site_symmetry_multiplicity
_atom_site_calc_flag
_atom_site_refinement_flags
S1 S 0.81014(2) 0.70776(5) 0.22517(3) 0.05818(18) Uani 1 1 d .
N1 N 0.86986(6) 0.75045(15) 0.25664(8) 0.0549(4) Uani 1 1 d .
O1 O 0.77764(6) 0.74618(16) 0.28328(8) 0.0788(5) Uani 1 1 d .
O2 O 0.81259(6) 0.57233(13) 0.20301(9) 0.0746(4) Uani 1 1 d .
C1 C 0.88319(7) 1.16898(17) 0.15023(9) 0.0494(4) Uani 1 1 d .
C2 C 0.87392(9) 1.28742(19) 0.11325(12) 0.0635(5) Uani 1 1 d .
H2 H 0.8584 1.3576 0.1372 0.076 Uiso 1 1 calc R
C3 C 0.88828(10) 1.2997(2) 0.03941(13) 0.0747(6) Uani 1 1 d .
H3 H 0.8825 1.3794 0.0135 0.090 Uiso 1 1 calc R
C4 C 0.91083(9) 1.1962(2) 0.00385(11) 0.0721(6) Uani 1 1 d .
H4 H 0.9196 1.2066 -0.0462 0.086 Uiso 1 1 calc R
C5 C 0.92083(8) 1.0769(2) 0.04059(10) 0.0598(5) Uani 1 1 d .
H5 H 0.9362 1.0072 0.0160 0.072 Uiso 1 1 calc R
C6 C 0.90731(7) 1.06359(17) 0.11521(9) 0.0481(4) Uani 1 1 d .
C7 C 0.90897(7) 0.95042(16) 0.16805(9) 0.0468(4) Uani 1 1 d .
C8 C 0.88485(7) 0.98471(17) 0.22993(9) 0.0499(4) Uani 1 1 d .
C9 C 0.86697(7) 1.12533(17) 0.22735(9) 0.0486(4) Uani 1 1 d .
H9 H 0.8291 1.1262 0.2259 0.058 Uiso 1 1 calc R
C10 C 0.87596(9) 0.88468(18) 0.29024(10) 0.0618(5) Uani 1 1 d .
H10A H 0.9050 0.8851 0.3283 0.074 Uiso 1 1 calc R
H10B H 0.8451 0.9080 0.3153 0.074 Uiso 1 1 calc R
C11 C 0.90979(7) 0.71720(17) 0.20671(10) 0.0516(4) Uani 1 1 d .
C12 C 0.92972(7) 0.81658(18) 0.16165(10) 0.0501(4) Uani 1 1 d .
C13 C 0.96912(8) 0.7819(2) 0.11559(12) 0.0636(5) Uani 1 1 d .
H13 H 0.9836 0.8461 0.0857 0.076 Uiso 1 1 calc R
C14 C 0.98673(8) 0.6521(2) 0.11419(14) 0.0753(6) Uani 1 1 d .
H14 H 1.0129 0.6298 0.0831 0.090 Uiso 1 1 calc R
C15 C 0.96624(9) 0.5569(2) 0.15776(14) 0.0766(6) Uani 1 1 d .
H15 H 0.9783 0.4701 0.1559 0.092 Uiso 1 1 calc R
C16 C 0.92784(8) 0.5882(2) 0.20450(12) 0.0665(5) Uani 1 1 d .
H16 H 0.9141 0.5230 0.2345 0.080 Uiso 1 1 calc R
C17 C 0.88810(7) 1.20906(15) 0.29473(9) 0.0452(4) Uani 1 1 d .
C18 C 0.93627(8) 1.1873(2) 0.33023(13) 0.0689(6) Uani 1 1 d .
H18 H 0.9572 1.1210 0.3124 0.083 Uiso 1 1 calc R
C19 C 0.95388(9) 1.2631(2) 0.39223(14) 0.0792(7) Uani 1 1 d .
H19 H 0.9865 1.2470 0.4161 0.095 Uiso 1 1 calc R
C20 C 0.92375(9) 1.3615(2) 0.41866(12) 0.0691(6) Uani 1 1 d .
H20 H 0.9355 1.4116 0.4609 0.083 Uiso 1 1 calc R
C21 C 0.87684(9) 1.3853(2) 0.38306(12) 0.0705(6) Uani 1 1 d .
H21 H 0.8566 1.4540 0.4000 0.085 Uiso 1 1 calc R
C22 C 0.85860(8) 1.30886(18) 0.32188(11) 0.0572(5) Uani 1 1 d .
H22 H 0.8258 1.3252 0.2987 0.069 Uiso 1 1 calc R
C23 C 0.79444(7) 0.80428(17) 0.14361(10) 0.0504(4) Uani 1 1 d .
C24 C 0.76861(7) 0.92340(18) 0.15025(11) 0.0533(4) Uani 1 1 d .
H24 H 0.7566 0.9482 0.1968 0.064 Uiso 1 1 calc R
C25 C 0.76075(7) 1.00500(19) 0.08778(11) 0.0581(5) Uani 1 1 d .
H25 H 0.7431 1.0846 0.0924 0.070 Uiso 1 1 calc R
C26 C 0.77856(7) 0.9710(2) 0.01811(11) 0.0590(5) Uani 1 1 d .
C27 C 0.80436(8) 0.8513(2) 0.01309(11) 0.0632(5) Uani 1 1 d .
H27 H 0.8166 0.8268 -0.0333 0.076 Uiso 1 1 calc R
C28 C 0.81235(7) 0.76760(19) 0.07462(11) 0.0563(5) Uani 1 1 d .
H28 H 0.8296 0.6874 0.0698 0.068 Uiso 1 1 calc R
C29 C 0.77063(11) 1.0620(3) -0.04917(13) 0.0885(7) Uani 1 1 d .
H29A H 0.7388 1.1098 -0.0463 0.133 Uiso 1 1 calc R
H29B H 0.7691 1.0108 -0.0954 0.133 Uiso 1 1 calc R
H29C H 0.7988 1.1236 -0.0490 0.133 Uiso 1 1 calc R

loop_
_atom_site_aniso_label
_atom_site_aniso_U_11
_atom_site_aniso_U_22
_atom_site_aniso_U_33
_atom_site_aniso_U_23
_atom_site_aniso_U_13
_atom_site_aniso_U_12
S1 0.0677(3) 0.0467(3) 0.0617(3) 0.0078(2) 0.0156(2) -0.0098(2)
N1 0.0732(11) 0.0453(8) 0.0467(8) 0.0039(7) 0.0082(7) -0.0060(7)
O1 0.0898(11) 0.0807(10) 0.0706(9) 0.0156(8) 0.0372(8) -0.0073(8)
O2 0.0824(10) 0.0439(8) 0.0973(11) 0.0054(7) 0.0054(8) -0.0130(6)
C1 0.0547(10) 0.0474(9) 0.0452(9) -0.0016(8) -0.0018(8) -0.0123(8)
C2 0.0799(14) 0.0492(11) 0.0592(12) 0.0030(9) -0.0099(10) -0.0098(9)
C3 0.0982(17) 0.0613(13) 0.0620(13) 0.0159(11) -0.0111(12) -0.0203(12)
C4 0.0892(16) 0.0816(15) 0.0450(10) 0.0099(11) 0.0025(10) -0.0340(12)
C5 0.0659(12) 0.0674(12) 0.0471(10) -0.0027(9) 0.0106(9) -0.0212(9)
C6 0.0508(10) 0.0502(10) 0.0433(9) -0.0024(7) 0.0039(7) -0.0161(8)
C7 0.0533(10) 0.0458(9) 0.0417(9) -0.0040(7) 0.0067(7) -0.0114(7)
C8 0.0639(11) 0.0450(9) 0.0411(9) -0.0036(7) 0.0062(8) -0.0117(8)
C9 0.0532(10) 0.0459(10) 0.0470(9) -0.0056(7) 0.0056(7) -0.0080(7)
C10 0.0907(15) 0.0533(11) 0.0425(10) -0.0015(8) 0.0125(9) -0.0124(10)
C11 0.0566(11) 0.0499(10) 0.0472(10) 0.0000(8) -0.0031(8) -0.0018(8)
C12 0.0516(10) 0.0514(10) 0.0465(9) -0.0050(8) -0.0007(8) -0.0036(8)
C13 0.0586(12) 0.0669(13) 0.0660(12) -0.0094(10) 0.0092(9) -0.0019(9)
C14 0.0602(13) 0.0762(15) 0.0899(16) -0.0172(13) 0.0076(11) 0.0108(11)
C15 0.0704(14) 0.0608(13) 0.0973(17) -0.0090(12) -0.0025(12) 0.0144(11)
C16 0.0723(14) 0.0528(11) 0.0723(13) 0.0042(10) -0.0082(10) 0.0020(10)
C17 0.0502(10) 0.0411(9) 0.0448(9) -0.0020(7) 0.0063(7) -0.0068(7)
C18 0.0591(12) 0.0590(12) 0.0865(15) -0.0177(11) -0.0094(11) 0.0069(9)
C19 0.0719(14) 0.0704(14) 0.0899(16) -0.0088(12) -0.0308(12) -0.0051(11)
C20 0.0918(16) 0.0573(12) 0.0565(11) -0.0103(9) -0.0070(11) -0.0151(11)
C21 0.0806(15) 0.0611(12) 0.0703(13) -0.0231(10) 0.0086(11) -0.0009(10)
C22 0.0548(11) 0.0556(11) 0.0610(11) -0.0107(9) 0.0024(9) 0.0020(8)
C23 0.0488(10) 0.0489(10) 0.0543(10) -0.0027(8) 0.0084(8) -0.0100(8)
C24 0.0508(10) 0.0540(10) 0.0564(11) -0.0046(8) 0.0128(8) -0.0058(8)
C25 0.0529(11) 0.0528(11) 0.0682(12) 0.0021(9) 0.0025(9) -0.0028(8)
C26 0.0541(11) 0.0655(12) 0.0560(11) 0.0026(9) -0.0048(9) -0.0155(9)
C27 0.0636(12) 0.0796(14) 0.0469(10) -0.0115(10) 0.0068(9) -0.0116(10)
C28 0.0561(11) 0.0556(11) 0.0577(11) -0.0122(9) 0.0064(9) -0.0023(8)
C29 0.0985(18) 0.0976(19) 0.0675(14) 0.0192(13) -0.0064(13) -0.0148(14)

loop_
_atom_type_symbol
_atom_type_description
_atom_type_scat_dispersion_real
_atom_type_scat_dispersion_imag
_atom_type_scat_source
C C 0.0033 0.0016 'International Tables Vol C Tables 4.2.6.8 and 6.1.1.4'
H H 0.0000 0.0000 'International Tables Vol C Tables 4.2.6.8 and 6.1.1.4'
N N 0.0061 0.0033 'International Tables Vol C Tables 4.2.6.8 and 6.1.1.4'
O O 0.0106 0.0060 'International Tables Vol C Tables 4.2.6.8 and 6.1.1.4'
S S 0.1246 0.1234 'International Tables Vol C Tables 4.2.6.8 and 6.1.1.4'

loop_
_geom_angle_atom_site_label_1
_geom_angle_atom_site_label_2
_geom_angle_atom_site_label_3
_geom_angle
O2 S1 O1 119.86(9)
O2 S1 N1 106.26(8)
O1 S1 N1 106.11(9)
O2 S1 C23 108.69(9)
O1 S1 C23 108.71(9)
N1 S1 C23 106.43(8)
C11 N1 C10 113.17(14)
C11 N1 S1 115.48(12)
C10 N1 S1 116.03(14)
C2 C1 C6 121.37(17)
C2 C1 C9 128.78(18)
C6 C1 C9 109.67(15)
C1 C2 C3 118.2(2)
C1 C2 H2 120.9
C3 C2 H2 120.9
C4 C3 C2 121.0(2)
C4 C3 H3 119.5
C2 C3 H3 119.5
C3 C4 C5 121.44(19)
C3 C4 H4 119.3
C5 C4 H4 119.3
C4 C5 C6 118.3(2)
C4 C5 H5 120.9
C6 C5 H5 120.9
C5 C6 C1 119.66(17)
C5 C6 C7 132.39(17)
C1 C6 C7 107.72(14)
C8 C7 C12 119.88(15)
C8 C7 C6 108.62(15)
C12 C7 C6 131.46(15)
C7 C8 C9 112.56(15)
C7 C8 C10 120.55(16)
C9 C8 C10 126.82(15)
C8 C9 C1 101.35(13)
C8 C9 C17 114.17(15)
C1 C9 C17 115.31(13)
C8 C9 H9 108.5
C1 C9 H9 108.5
C17 C9 H9 108.5
N1 C10 C8 110.57(14)
N1 C10 H10A 109.5
C8 C10 H10A 109.5
N1 C10 H10B 109.5
C8 C10 H10B 109.5
H10A C10 H10B 108.1
C16 C11 C12 121.09(18)
C16 C11 N1 119.62(17)
C12 C11 N1 119.29(15)
C13 C12 C11 117.82(17)
C13 C12 C7 124.53(17)
C11 C12 C7 117.62(16)
C14 C13 C12 120.2(2)
C14 C13 H13 119.9
C12 C13 H13 119.9
C15 C14 C13 120.8(2)
C15 C14 H14 119.6
C13 C14 H14 119.6
C14 C15 C16 120.4(2)
C14 C15 H15 119.8
C16 C15 H15 119.8
C15 C16 C11 119.7(2)
C15 C16 H16 120.2
C11 C16 H16 120.2
C22 C17 C18 118.17(16)
C22 C17 C9 119.92(16)
C18 C17 C9 121.91(16)
C17 C18 C19 120.51(19)
C17 C18 H18 119.7
C19 C18 H18 119.7
C20 C19 C18 120.4(2)
C20 C19 H19 119.8
C18 C19 H19 119.8
C21 C20 C19 119.46(19)
C21 C20 H20 120.3
C19 C20 H20 120.3
C20 C21 C22 120.6(2)
C20 C21 H21 119.7
C22 C21 H21 119.7
C17 C22 C21 120.88(19)
C17 C22 H22 119.6
C21 C22 H22 119.6
C28 C23 C24 120.18(17)
C28 C23 S1 119.74(15)
C24 C23 S1 119.77(14)
C25 C24 C23 119.71(17)
C25 C24 H24 120.1
C23 C24 H24 120.1
C24 C25 C26 121.26(18)
C24 C25 H25 119.4
C26 C25 H25 119.4
C25 C26 C27 117.83(18)
C25 C26 C29 120.8(2)
C27 C26 C29 121.41(19)
C28 C27 C26 121.95(18)
C28 C27 H27 119.0
C26 C27 H27 119.0
C27 C28 C23 119.06(18)
C27 C28 H28 120.5
C23 C28 H28 120.5
C26 C29 H29A 109.5
C26 C29 H29B 109.5
H29A C29 H29B 109.5
C26 C29 H29C 109.5
H29A C29 H29C 109.5
H29B C29 H29C 109.5

loop_
_geom_bond_atom_site_label_1
_geom_bond_atom_site_label_2
_geom_bond_distance
S1 O2 1.4216(15)
S1 O1 1.4252(15)
S1 N1 1.6632(17)
S1 C23 1.7551(19)
N1 C11 1.446(2)
N1 C10 1.479(2)
C1 C2 1.372(3)
C1 C6 1.398(2)
C1 C9 1.514(2)
C2 C3 1.382(3)
C2 H2 0.9300
C3 C4 1.369(3)
C3 H3 0.9300
C4 C5 1.380(3)
C4 H4 0.9300
C5 C6 1.389(2)
C5 H5 0.9300
C6 C7 1.469(2)
C7 C8 1.339(2)
C7 C12 1.459(2)
C8 C9 1.491(2)
C8 C10 1.493(2)
C9 C17 1.523(2)
C9 H9 0.9800
C10 H10A 0.9700
C10 H10B 0.9700
C11 C16 1.383(3)
C11 C12 1.399(2)
C12 C13 1.395(3)
C13 C14 1.387(3)
C13 H13 0.9300
C14 C15 1.360(3)
C14 H14 0.9300
C15 C16 1.374(3)
C15 H15 0.9300
C16 H16 0.9300
C17 C22 1.371(2)
C17 C18 1.373(3)
C18 C19 1.381(3)
C18 H18 0.9300
C19 C20 1.365(3)
C19 H19 0.9300
C20 C21 1.349(3)
C20 H20 0.9300
C21 C22 1.378(3)
C21 H21 0.9300
C22 H22 0.9300
C23 C28 1.381(2)
C23 C24 1.384(3)
C24 C25 1.375(3)
C24 H24 0.9300
C25 C26 1.384(3)
C25 H25 0.9300
C26 C27 1.385(3)
C26 C29 1.499(3)
C27 C28 1.375(3)
C27 H27 0.9300
C28 H28 0.9300
C29 H29A 0.9600
C29 H29B 0.9600
C29 H29C 0.9600

loop_
_geom_torsion_atom_site_label_1
_geom_torsion_atom_site_label_2
_geom_torsion_atom_site_label_3
_geom_torsion_atom_site_label_4
_geom_torsion
O2 S1 N1 C11 49.95(14)
O1 S1 N1 C11 178.56(12)
C23 S1 N1 C11 -65.77(14)
O2 S1 N1 C10 -174.16(12)
O1 S1 N1 C10 -45.56(14)
C23 S1 N1 C10 70.12(14)
C6 C1 C2 C3 1.1(3)
C9 C1 C2 C3 -173.64(18)
C1 C2 C3 C4 0.4(3)
C2 C3 C4 C5 -1.0(3)
C3 C4 C5 C6 0.1(3)
C4 C5 C6 C1 1.4(3)
C4 C5 C6 C7 175.07(18)
C2 C1 C6 C5 -2.0(3)
C9 C1 C6 C5 173.61(15)
C2 C1 C6 C7 -177.14(16)
C9 C1 C6 C7 -1.48(19)
C5 C6 C7 C8 -171.46(19)
C1 C6 C7 C8 2.76(19)
C5 C6 C7 C12 6.2(3)
C1 C6 C7 C12 -179.63(17)
C12 C7 C8 C9 179.08(15)
C6 C7 C8 C9 -3.0(2)
C12 C7 C8 C10 -4.0(3)
C6 C7 C8 C10 173.98(16)
C7 C8 C9 C1 1.99(19)
C10 C8 C9 C1 -174.74(17)
C7 C8 C9 C17 -122.62(16)
C10 C8 C9 C17 60.6(2)
C2 C1 C9 C8 175.06(18)
C6 C1 C9 C8 -0.18(18)
C2 C1 C9 C17 -61.1(3)
C6 C1 C9 C17 123.67(16)
C11 N1 C10 C8 48.7(2)
S1 N1 C10 C8 -88.17(18)
C7 C8 C10 N1 -30.4(3)
C9 C8 C10 N1 146.12(18)
C10 N1 C11 C16 144.32(18)
S1 N1 C11 C16 -78.55(19)
C10 N1 C11 C12 -35.4(2)
S1 N1 C11 C12 101.77(16)
C16 C11 C12 C13 -1.3(3)
N1 C11 C12 C13 178.39(16)
C16 C11 C12 C7 -179.30(17)
N1 C11 C12 C7 0.4(2)
C8 C7 C12 C13 -157.51(18)
C6 C7 C12 C13 25.1(3)
C8 C7 C12 C11 20.4(2)
C6 C7 C12 C11 -157.04(17)
C11 C12 C13 C14 1.2(3)
C7 C12 C13 C14 179.09(18)
C12 C13 C14 C15 -0.4(3)
C13 C14 C15 C16 -0.5(4)
C14 C15 C16 C11 0.4(3)
C12 C11 C16 C15 0.5(3)
N1 C11 C16 C15 -179.20(18)
C8 C9 C17 C22 -147.00(17)
C1 C9 C17 C22 96.2(2)
C8 C9 C17 C18 32.5(2)
C1 C9 C17 C18 -84.3(2)
C22 C17 C18 C19 0.9(3)
C9 C17 C18 C19 -178.60(19)
C17 C18 C19 C20 -0.5(4)
C18 C19 C20 C21 -0.9(4)
C19 C20 C21 C22 1.9(3)
C18 C17 C22 C21 0.1(3)
C9 C17 C22 C21 179.62(17)
C20 C21 C22 C17 -1.5(3)
O2 S1 C23 C28 -34.09(17)
O1 S1 C23 C28 -166.11(15)
N1 S1 C23 C28 79.98(16)
O2 S1 C23 C24 152.32(14)
O1 S1 C23 C24 20.30(17)
N1 S1 C23 C24 -93.61(15)
C28 C23 C24 C25 0.2(3)
S1 C23 C24 C25 173.72(14)
C23 C24 C25 C26 -0.5(3)
C24 C25 C26 C27 0.4(3)
C24 C25 C26 C29 -178.82(18)
C25 C26 C27 C28 0.1(3)
C29 C26 C27 C28 179.30(19)
C26 C27 C28 C23 -0.4(3)
C24 C23 C28 C27 0.3(3)
S1 C23 C28 C27 -173.25(14)
